data_7134995
loop_
_publ_author_name
'Kumar, Pravin'
'Dash, Om Prakash'
'Volla, Chandra M. R.'

_publ_section_title
;
 Cobalt-catalyzed regioselective (4+2)-annulation of benzamides with
 allenyl carbinol acetates: access to 3-vinylisoquinolinones.
;
_journal_issue 87
_journal_name_full 'Chemical communications (Cambridge, England)'
_journal_page_first 16962
_journal_page_last 16965
_journal_paper_doi 10.1039/d5cc04210k
_journal_volume 61
_journal_year 2025
_chemical_formula_moiety 'C27 H20 N2 O, H2 O'
_chemical_formula_sum 'C27 H22 N2 O2'
_chemical_formula_weight 406.46
_space_group_crystal_system monoclinic
_space_group_IT_number 9
_space_group_name_Hall 'I -2ya'
_space_group_name_H-M_alt 'I 1 a 1'
_atom_sites_solution_hydrogens mixed
_atom_sites_solution_primary dual
_audit_creation_date 2025-07-22
_audit_creation_method
;
Olex2 1.5-ac6-016
(compiled 2024.01.13 svn.r2f8d729c for Rigaku Oxford Diffraction, GUI svn.r6897)
;
_audit_update_record
;
2025-07-23 deposited with the CCDC.	2025-09-15 downloaded from the CCDC.
;
_cell_angle_alpha 90
_cell_angle_beta 94.124(4)
_cell_angle_gamma 90
_cell_formula_units_Z 4
_cell_length_a 5.8439(2)
_cell_length_b 38.1781(14)
_cell_length_c 9.1909(5)
_cell_measurement_reflns_used 7199
_cell_measurement_temperature 150.00(10)
_cell_measurement_theta_max 27.3830
_cell_measurement_theta_min 2.1200
_cell_volume 2045.26(15)
_computing_cell_refinement 'CrysAlisPro 1.171.43.105a (Rigaku OD, 2024)'
_computing_data_collection 'PROGRAM:BIS V6.2.16/2021-10-22 && APEX4 2021.4-0                                '
_computing_data_reduction 'CrysAlisPro 1.171.43.105a (Rigaku OD, 2024)'
_computing_molecular_graphics 'Olex2 1.5-ac6-016 (Dolomanov et al., 2009)'
_computing_publication_material 'Olex2 1.5-ac6-016 (Dolomanov et al., 2009)'
_computing_structure_refinement 'SHELXL 2018/3 (Sheldrick, 2015)'
_computing_structure_solution 'SHELXT 2018/2 (Sheldrick, 2018)'
_diffrn_ambient_environment N~2~
_diffrn_ambient_temperature 150.00(10)
_diffrn_detector 'CCD plate'
_diffrn_measured_fraction_theta_full 0.997
_diffrn_measured_fraction_theta_max 0.997
_diffrn_measurement_details
;
List of Runs (angles in degrees, time in seconds):

  # Type    Start    End  Width  t~exp~   \w     \q     \k     \f   Frames
#--------------------------------------------------------------------------
  1  \f    -62.01 170.99   1.00    4.00   9.42 -12.98 -31.50    --   233
  2  \w   -108.63  15.37   1.00    4.00    --  -12.98 -59.25  20.08  124
  3  \w   -108.63  15.37   1.00    4.00    --  -12.98 -59.25  71.08  124
  4  \w   -108.63  15.37   1.00    4.00    --  -12.98 -59.25 122.08  124
  5  \f    -24.02 159.98   1.00    4.00  16.12 -12.98 -59.25    --   184
;
_diffrn_measurement_device 'abstract diffractometer'
_diffrn_measurement_device_type 'Saxi-CrysAlisPro-abstract goniometer imported SAXI images'
_diffrn_measurement_method '\w and \f scans'
_diffrn_orient_matrix_type 'CrysAlisPro convention (1999,Acta A55,543-557)'
_diffrn_orient_matrix_UB_11 0.0273891000
_diffrn_orient_matrix_UB_12 0.0136545000
_diffrn_orient_matrix_UB_13 -0.0481360000
_diffrn_orient_matrix_UB_21 0.0256560000
_diffrn_orient_matrix_UB_22 0.0112228000
_diffrn_orient_matrix_UB_23 0.0604778000
_diffrn_orient_matrix_UB_31 0.1157211000
_diffrn_orient_matrix_UB_32 -0.0057291000
_diffrn_orient_matrix_UB_33 0.0038351000
_diffrn_radiation_monochromator graphite
_diffrn_radiation_probe x-ray
_diffrn_radiation_type 'Mo K\a'
_diffrn_radiation_wavelength 0.71073
_diffrn_reflns_av_R_equivalents 0.1006
_diffrn_reflns_av_unetI/netI 0.0525
_diffrn_reflns_Laue_measured_fraction_full 0.997
_diffrn_reflns_Laue_measured_fraction_max 0.997
_diffrn_reflns_limit_h_max 6
_diffrn_reflns_limit_h_min -6
_diffrn_reflns_limit_k_max 45
_diffrn_reflns_limit_k_min -45
_diffrn_reflns_limit_l_max 10
_diffrn_reflns_limit_l_min -10
_diffrn_reflns_number 20772
_diffrn_reflns_point_group_measured_fraction_full 0.949
_diffrn_reflns_point_group_measured_fraction_max 0.949
_diffrn_reflns_theta_full 24.997
_diffrn_reflns_theta_max 24.997
_diffrn_reflns_theta_min 2.134
_diffrn_source 'fine-focus sealed X-ray tube'
_diffrn_source_type 'Enhance (Mo) X-ray Source'
_exptl_absorpt_coefficient_mu 0.084
_exptl_absorpt_correction_T_max 1.00000
_exptl_absorpt_correction_T_min 0.31128
_exptl_absorpt_correction_type multi-scan
_exptl_absorpt_process_details
;
CrysAlisPro 1.171.43.105a (Rigaku Oxford Diffraction, 2024)
Empirical absorption correction using spherical harmonics,
implemented in SCALE3 ABSPACK scaling algorithm.
;
_exptl_crystal_colour yellow
_exptl_crystal_colour_primary yellow
_exptl_crystal_density_diffrn 1.320
_exptl_crystal_description plate
_exptl_crystal_F_000 856
_exptl_crystal_size_max 0.076
_exptl_crystal_size_mid 0.054
_exptl_crystal_size_min 0.021
_refine_diff_density_max 0.186
_refine_diff_density_min -0.411
_refine_diff_density_rms 0.042
_refine_ls_abs_structure_details
;
 Flack x determined using 1324 quotients [(I+)-(I-)]/[(I+)+(I-)]
 (Parsons, Flack and Wagner, Acta Cryst. B69 (2013) 249-259).
;
_refine_ls_abs_structure_Flack 0.2(10)
_refine_ls_extinction_method none
_refine_ls_goodness_of_fit_ref 1.061
_refine_ls_hydrogen_treatment constr
_refine_ls_matrix_type full
_refine_ls_number_parameters 284
_refine_ls_number_reflns 3420
_refine_ls_number_restraints 2
_refine_ls_restrained_S_all 1.060
_refine_ls_R_factor_all 0.0492
_refine_ls_R_factor_gt 0.0454
_refine_ls_shift/su_max 0.000
_refine_ls_shift/su_mean 0.000
_refine_ls_structure_factor_coef Fsqd
_refine_ls_weighting_details 'w=1/[\s^2^(Fo^2^)+(0.0802P)^2^+0.3916P] where P=(Fo^2^+2Fc^2^)/3'
_refine_ls_weighting_scheme calc
_refine_ls_wR_factor_gt 0.1228
_refine_ls_wR_factor_ref 0.1273
_reflns_Friedel_coverage 0.894
_reflns_Friedel_fraction_full 0.902
_reflns_Friedel_fraction_max 0.902
_reflns_number_gt 3207
_reflns_number_total 3420
_reflns_threshold_expression 'I > 2\s(I)'
_cod_data_source_file d5cc04210k2.cif
_cod_data_source_block cmrv_op_pk_58_autored
_cod_depositor_comments 'Adding full bibliography for 7134995.cif.'
_cod_database_code 7134995
_shelx_shelxl_version_number 2018/3
_shelx_space_group_comment
;
The symmetry employed for this shelxl refinement is uniquely defined
by the following loop, which should always be used as a source of
symmetry information in preference to the above space-group names.
They are only intended as comments.
;
_shelx_estimated_absorpt_t_max 0.998
_shelx_estimated_absorpt_t_min 0.994
_olex2_refinement_description
;
1. Fixed Uiso
 At 1.2 times of:
  All C(H) groups
 At 1.5 times of:
  All C(H,H,H) groups, All O(H,H) groups
2.a Free rotating group:
 O1(H1A,H1B)
2.b Aromatic/amide H refined with riding coordinates:
 C005(H005), C009(H009), C00A(H00A), C00B(H00B), C00C(H00C), C00F(H00F),
 C00G(H00G), C00J(H00J), C00K(H00K), C00L(H00L), C00N(H00N), C00O(H00O),
 C00P(H00P), C00Q(H00Q), C00R(H00R), C00T(H00T), C00U(H00U)
2.c Idealised Me refined as rotating group:
 C00S(H00D,H00E,H00H)
;
_olex2_submission_special_instructions 'No special instructions were received'
_oxdiff_exptl_absorpt_empirical_details
;
Empirical correction (ABSPACK) includes:
- Absorption correction using spherical harmonics
- Frame scaling
;
_oxdiff_exptl_absorpt_empirical_full_max 1.756
_oxdiff_exptl_absorpt_empirical_full_min 0.479

loop_
_space_group_symop_operation_xyz
'x, y, z'
'x+1/2, -y, z'
'x+1/2, y+1/2, z+1/2'
'x+1, -y+1/2, z+1/2'

loop_
_atom_site_label
_atom_site_type_symbol
_atom_site_fract_x
_atom_site_fract_y
_atom_site_fract_z
_atom_site_U_iso_or_equiv
_atom_site_adp_type
_atom_site_occupancy
_atom_site_site_symmetry_order
_atom_site_calc_flag
_atom_site_refinement_flags_posn
_atom_site_refinement_flags_adp
_atom_site_refinement_flags_occupancy
_atom_site_disorder_assembly
_atom_site_disorder_group
O001 O 0.8300(4) 0.44409(6) 0.7416(3) 0.0359(6) Uani 1 1 d . . . . .
N002 N 0.7598(5) 0.40708(8) 0.3572(3) 0.0314(7) Uani 1 1 d . . . . .
N003 N 0.6293(4) 0.39862(7) 0.6371(3) 0.0249(6) Uani 1 1 d . . . . .
C004 C 0.5772(6) 0.42608(8) 0.3964(4) 0.0259(7) Uani 1 1 d . . . . .
C005 C -0.0054(5) 0.32385(9) 0.3184(4) 0.0294(8) Uani 1 1 d . . . . .
H005 H -0.041112 0.344861 0.367300 0.035 Uiso 1 1 calc R U . . .
C006 C 0.4540(6) 0.44980(8) 0.3005(4) 0.0300(8) Uani 1 1 d . . . . .
C007 C 0.5059(5) 0.42281(9) 0.5403(4) 0.0261(7) Uani 1 1 d . . . . .
C008 C 0.9536(5) 0.38700(9) 0.8091(4) 0.0263(7) Uani 1 1 d . . . . .
C009 C 0.3873(6) 0.32176(9) 0.4502(4) 0.0292(7) Uani 1 1 d . . . . .
H009 H 0.521371 0.307777 0.465022 0.035 Uiso 1 1 calc R U . . .
C00A C 0.2474(5) 0.27583(9) 0.2795(4) 0.0294(7) Uani 1 1 d . . . . .
H00A H 0.387302 0.263703 0.302498 0.035 Uiso 1 1 calc R U . . .
C00B C 1.0690(6) 0.32721(10) 0.8631(4) 0.0334(8) Uani 1 1 d . . . . .
H00B H 1.048449 0.302710 0.849661 0.040 Uiso 1 1 calc R U . . .
C00C C -0.1620(6) 0.30959(9) 0.2148(4) 0.0312(8) Uani 1 1 d . . . . .
H00C H -0.304349 0.321180 0.193778 0.037 Uiso 1 1 calc R U . . .
C00D C 0.5879(5) 0.36254(9) 0.6199(4) 0.0262(7) Uani 1 1 d . . . . .
C00E C 0.2058(5) 0.30726(9) 0.3509(4) 0.0272(7) Uani 1 1 d . . . . .
C00F C 0.0894(6) 0.26204(9) 0.1763(4) 0.0315(8) Uani 1 1 d . . . . .
H00F H 0.122933 0.240729 0.128869 0.038 Uiso 1 1 calc R U . . .
C00G C 0.3906(6) 0.35192(9) 0.5228(4) 0.0284(7) Uani 1 1 d . . . . .
H00G H 0.261291 0.366997 0.511218 0.034 Uiso 1 1 calc R U . . .
C00H C 0.9176(6) 0.35061(9) 0.7885(4) 0.0278(7) Uani 1 1 d . . . . .
C00I C 0.8051(5) 0.41220(8) 0.7305(4) 0.0270(7) Uani 1 1 d . . . . .
C00J C 0.3297(6) 0.44212(9) 0.5862(4) 0.0336(8) Uani 1 1 d . . . . .
H00J H 0.288628 0.439988 0.683931 0.040 Uiso 1 1 calc R U . . .
C00K C 0.2669(6) 0.46867(10) 0.3504(5) 0.0394(9) Uani 1 1 d . . . . .
H00K H 0.181483 0.483950 0.285531 0.047 Uiso 1 1 calc R U . . .
C00L C 0.2075(6) 0.46528(9) 0.4900(5) 0.0393(9) Uani 1 1 d . . . . .
H00L H 0.083426 0.478522 0.522597 0.047 Uiso 1 1 calc R U . . .
C00M C -0.1181(6) 0.27886(9) 0.1405(4) 0.0309(8) Uani 1 1 d . . . . .
C00N C 1.2816(6) 0.37501(10) 0.9761(4) 0.0379(8) Uani 1 1 d . . . . .
H00N H 1.404182 0.383125 1.040892 0.045 Uiso 1 1 calc R U . . .
C00O C 0.8261(7) 0.41283(9) 0.2245(4) 0.0380(8) Uani 1 1 d . . . . .
H00O H 0.955685 0.400251 0.195741 0.046 Uiso 1 1 calc R U . . .
C00P C 0.7282(6) 0.33959(9) 0.6955(4) 0.0291(8) Uani 1 1 d . . . . .
H00P H 0.697937 0.315224 0.685554 0.035 Uiso 1 1 calc R U . . .
C00Q C 1.1376(6) 0.39854(10) 0.9023(4) 0.0326(8) Uani 1 1 d . . . . .
H00Q H 1.163669 0.422951 0.914889 0.039 Uiso 1 1 calc R U . . .
C00R C 1.2467(6) 0.33930(10) 0.9552(4) 0.0373(9) Uani 1 1 d . . . . .
H00R H 1.347121 0.323061 1.005330 0.045 Uiso 1 1 calc R U . . .
C00S C -0.2857(6) 0.26432(11) 0.0242(4) 0.0405(9) Uani 1 1 d . . . . .
H00D H -0.328532 0.282684 -0.047133 0.061 Uiso 1 1 calc R U . . .
H00E H -0.423128 0.256027 0.068781 0.061 Uiso 1 1 calc R U . . .
H00H H -0.214740 0.244756 -0.024942 0.061 Uiso 1 1 calc R U . . .
C00T C 0.7189(7) 0.43610(10) 0.1235(4) 0.0413(9) Uani 1 1 d . . . . .
H00T H 0.776637 0.439141 0.030347 0.050 Uiso 1 1 calc R U . . .
C00U C 0.5320(7) 0.45425(9) 0.1598(4) 0.0387(9) Uani 1 1 d . . . . .
H00U H 0.454783 0.469703 0.091762 0.046 Uiso 1 1 calc R U . . .
O1 O 0.1451(18) 0.49514(16) -0.1234(7) 0.154(3) Uani 1 1 d G . . . .
H1A H 0.083939 0.487744 -0.045522 0.232 Uiso 1 1 d G U . . .
H1B H 0.081527 0.484493 -0.199635 0.232 Uiso 1 1 d G U . . .

loop_
_atom_site_aniso_label
_atom_site_aniso_U_11
_atom_site_aniso_U_22
_atom_site_aniso_U_33
_atom_site_aniso_U_23
_atom_site_aniso_U_13
_atom_site_aniso_U_12
O001 0.0402(13) 0.0262(13) 0.0406(15) -0.0049(11) -0.0021(10) -0.0039(10)
N002 0.0350(15) 0.0274(15) 0.0318(17) -0.0015(12) 0.0031(12) 0.0013(11)
N003 0.0272(13) 0.0227(14) 0.0244(15) -0.0013(11) -0.0003(10) 0.0003(11)
C004 0.0288(15) 0.0206(16) 0.0278(18) -0.0010(13) -0.0023(13) -0.0028(12)
C005 0.0311(17) 0.0244(17) 0.033(2) -0.0005(14) 0.0014(15) 0.0005(13)
C006 0.0351(17) 0.0197(16) 0.034(2) -0.0007(13) -0.0034(14) -0.0044(13)
C007 0.0261(15) 0.0236(17) 0.0282(19) -0.0005(14) -0.0012(13) -0.0007(13)
C008 0.0282(15) 0.0302(17) 0.0206(17) -0.0010(13) 0.0023(13) -0.0031(13)
C009 0.0310(16) 0.0276(18) 0.0284(19) 0.0016(14) -0.0019(14) 0.0040(14)
C00A 0.0291(16) 0.0272(17) 0.0312(19) 0.0014(14) -0.0036(13) 0.0051(13)
C00B 0.0380(19) 0.0293(19) 0.032(2) 0.0044(15) -0.0039(15) -0.0017(14)
C00C 0.0259(15) 0.0315(17) 0.036(2) 0.0001(15) -0.0006(14) 0.0026(13)
C00D 0.0303(17) 0.0247(17) 0.0240(18) 0.0008(14) 0.0043(13) -0.0022(13)
C00E 0.0279(16) 0.0268(17) 0.0267(18) 0.0015(14) 0.0008(13) -0.0024(13)
C00F 0.0403(18) 0.0234(17) 0.0308(19) -0.0031(14) 0.0033(14) -0.0001(14)
C00G 0.0296(17) 0.0272(17) 0.0277(19) 0.0048(14) -0.0016(14) 0.0019(13)
C00H 0.0324(17) 0.0272(17) 0.0236(18) -0.0001(14) 0.0014(13) -0.0009(14)
C00I 0.0302(17) 0.0264(18) 0.0245(18) -0.0024(14) 0.0034(13) -0.0028(13)
C00J 0.0341(18) 0.0292(18) 0.038(2) -0.0006(15) 0.0068(15) 0.0017(14)
C00K 0.0378(19) 0.0297(19) 0.049(2) 0.0080(17) -0.0054(17) 0.0007(15)
C00L 0.0334(18) 0.0300(18) 0.055(3) 0.0050(18) 0.0058(17) 0.0094(15)
C00M 0.0292(16) 0.0339(18) 0.029(2) 0.0005(15) -0.0001(13) -0.0064(14)
C00N 0.0343(19) 0.043(2) 0.035(2) -0.0004(17) -0.0069(15) -0.0050(15)
C00O 0.046(2) 0.0350(18) 0.034(2) -0.0051(16) 0.0098(16) -0.0014(16)
C00P 0.0350(17) 0.0225(17) 0.0291(19) -0.0003(14) -0.0025(14) -0.0021(13)
C00Q 0.0344(19) 0.034(2) 0.0290(19) -0.0007(15) 0.0015(14) -0.0066(14)
C00R 0.038(2) 0.038(2) 0.034(2) 0.0036(17) -0.0076(16) 0.0014(16)
C00S 0.0345(18) 0.045(2) 0.042(2) -0.0115(18) -0.0026(15) -0.0047(15)
C00T 0.064(3) 0.0314(19) 0.029(2) -0.0018(16) 0.0066(18) -0.0072(18)
C00U 0.057(2) 0.0262(18) 0.032(2) 0.0051(16) -0.0042(16) -0.0067(17)
O1 0.294(9) 0.085(4) 0.083(4) -0.007(3) 0.006(5) -0.060(5)

loop_
_atom_type_symbol
_atom_type_description
_atom_type_scat_dispersion_real
_atom_type_scat_dispersion_imag
_atom_type_scat_source
C C 0.0033 0.0016 'International Tables Vol C Tables 4.2.6.8 and 6.1.1.4'
H H 0.0000 0.0000 'International Tables Vol C Tables 4.2.6.8 and 6.1.1.4'
N N 0.0061 0.0033 'International Tables Vol C Tables 4.2.6.8 and 6.1.1.4'
O O 0.0106 0.0060 'International Tables Vol C Tables 4.2.6.8 and 6.1.1.4'

loop_
_geom_angle_atom_site_label_1
_geom_angle_atom_site_label_2
_geom_angle_atom_site_label_3
_geom_angle
_geom_angle_site_symmetry_1
_geom_angle_site_symmetry_3
_geom_angle_publ_flag
C00O N002 C004 116.3(3) . . ?
C00D N003 C007 119.0(3) . . ?
C00I N003 C007 117.2(3) . . ?
C00I N003 C00D 123.3(3) . . ?
N002 C004 C006 123.1(3) . . ?
N002 C004 C007 119.2(3) . . ?
C007 C004 C006 117.6(3) . . ?
C00C C005 H005 120.1 . . ?
C00C C005 C00E 119.9(3) . . ?
C00E C005 H005 120.1 . . ?
C00K C006 C004 119.5(3) . . ?
C00U C006 C004 117.5(3) . . ?
C00U C006 C00K 123.0(3) . . ?
C004 C007 N003 117.7(3) . . ?
C00J C007 N003 120.9(3) . . ?
C00J C007 C004 121.4(3) . . ?
C00H C008 C00I 120.4(3) . . ?
C00Q C008 C00H 119.5(3) . . ?
C00Q C008 C00I 120.1(3) . . ?
C00E C009 H009 115.6 . . ?
C00G C009 H009 115.6 . . ?
C00G C009 C00E 128.8(3) . . ?
C00E C00A H00A 119.3 . . ?
C00F C00A H00A 119.3 . . ?
C00F C00A C00E 121.4(3) . . ?
C00H C00B H00B 119.6 . . ?
C00R C00B H00B 119.6 . . ?
C00R C00B C00H 120.7(3) . . ?
C005 C00C H00C 118.9 . . ?
C005 C00C C00M 122.3(3) . . ?
C00M C00C H00C 118.9 . . ?
N003 C00D C00G 117.5(3) . . ?
C00P C00D N003 118.8(3) . . ?
C00P C00D C00G 123.6(3) . . ?
C005 C00E C009 123.5(3) . . ?
C00A C00E C005 117.9(3) . . ?
C00A C00E C009 118.5(3) . . ?
C00A C00F H00F 119.5 . . ?
C00A C00F C00M 121.0(3) . . ?
C00M C00F H00F 119.5 . . ?
C009 C00G C00D 121.9(3) . . ?
C009 C00G H00G 119.0 . . ?
C00D C00G H00G 119.0 . . ?
C00B C00H C008 118.5(3) . . ?
C00B C00H C00P 123.1(3) . . ?
C00P C00H C008 118.4(3) . . ?
O001 C00I N003 119.9(3) . . ?
O001 C00I C008 123.5(3) . . ?
N003 C00I C008 116.6(3) . . ?
C007 C00J H00J 119.8 . . ?
C007 C00J C00L 120.5(3) . . ?
C00L C00J H00J 119.8 . . ?
C006 C00K H00K 119.5 . . ?
C00L C00K C006 121.0(3) . . ?
C00L C00K H00K 119.5 . . ?
C00J C00L H00L 120.0 . . ?
C00K C00L C00J 120.0(3) . . ?
C00K C00L H00L 120.0 . . ?
C00C C00M C00F 117.5(3) . . ?
C00C C00M C00S 121.8(3) . . ?
C00F C00M C00S 120.7(3) . . ?
C00Q C00N H00N 120.2 . . ?
C00Q C00N C00R 119.6(3) . . ?
C00R C00N H00N 120.2 . . ?
N002 C00O H00O 117.7 . . ?
N002 C00O C00T 124.7(3) . . ?
C00T C00O H00O 117.7 . . ?
C00D C00P C00H 122.4(3) . . ?
C00D C00P H00P 118.8 . . ?
C00H C00P H00P 118.8 . . ?
C008 C00Q H00Q 119.6 . . ?
C00N C00Q C008 120.9(3) . . ?
C00N C00Q H00Q 119.6 . . ?
C00B C00R C00N 120.8(4) . . ?
C00B C00R H00R 119.6 . . ?
C00N C00R H00R 119.6 . . ?
C00M C00S H00D 109.5 . . ?
C00M C00S H00E 109.5 . . ?
C00M C00S H00H 109.5 . . ?
H00D C00S H00E 109.5 . . ?
H00D C00S H00H 109.5 . . ?
H00E C00S H00H 109.5 . . ?
C00O C00T H00T 120.3 . . ?
C00U C00T C00O 119.4(3) . . ?
C00U C00T H00T 120.3 . . ?
C006 C00U H00U 120.6 . . ?
C00T C00U C006 118.9(3) . . ?
C00T C00U H00U 120.6 . . ?
H1A O1 H1B 109.5 . . ?

loop_
_geom_bond_atom_site_label_1
_geom_bond_atom_site_label_2
_geom_bond_distance
_geom_bond_site_symmetry_2
_geom_bond_publ_flag
O001 C00I 1.230(4) . ?
N002 C004 1.360(4) . ?
N002 C00O 1.325(5) . ?
N003 C007 1.440(4) . ?
N003 C00D 1.406(4) . ?
N003 C00I 1.390(4) . ?
C004 C006 1.423(5) . ?
C004 C007 1.420(5) . ?
C005 H005 0.9500 . ?
C005 C00C 1.384(5) . ?
C005 C00E 1.401(5) . ?
C006 C00K 1.414(5) . ?
C006 C00U 1.411(5) . ?
C007 C00J 1.358(5) . ?
C008 C00H 1.416(5) . ?
C008 C00I 1.452(5) . ?
C008 C00Q 1.397(5) . ?
C009 H009 0.9500 . ?
C009 C00E 1.457(5) . ?
C009 C00G 1.330(5) . ?
C00A H00A 0.9500 . ?
C00A C00E 1.397(5) . ?
C00A C00F 1.380(5) . ?
C00B H00B 0.9500 . ?
C00B C00H 1.402(5) . ?
C00B C00R 1.372(5) . ?
C00C H00C 0.9500 . ?
C00C C00M 1.391(5) . ?
C00D C00G 1.464(5) . ?
C00D C00P 1.357(5) . ?
C00F H00F 0.9500 . ?
C00F C00M 1.390(5) . ?
C00G H00G 0.9500 . ?
C00H C00P 1.413(5) . ?
C00J H00J 0.9500 . ?
C00J C00L 1.408(5) . ?
C00K H00K 0.9500 . ?
C00K C00L 1.359(6) . ?
C00L H00L 0.9500 . ?
C00M C00S 1.503(5) . ?
C00N H00N 0.9500 . ?
C00N C00Q 1.376(5) . ?
C00N C00R 1.390(6) . ?
C00O H00O 0.9500 . ?
C00O C00T 1.400(6) . ?
C00P H00P 0.9500 . ?
C00Q H00Q 0.9500 . ?
C00R H00R 0.9500 . ?
C00S H00D 0.9800 . ?
C00S H00E 0.9800 . ?
C00S H00H 0.9800 . ?
C00T H00T 0.9500 . ?
C00T C00U 1.355(6) . ?
C00U H00U 0.9500 . ?
O1 H1A 0.8701 . ?
O1 H1B 0.8699 . ?

loop_
_geom_torsion_atom_site_label_1
_geom_torsion_atom_site_label_2
_geom_torsion_atom_site_label_3
_geom_torsion_atom_site_label_4
_geom_torsion
_geom_torsion_site_symmetry_1
_geom_torsion_site_symmetry_2
_geom_torsion_site_symmetry_3
_geom_torsion_site_symmetry_4
_geom_torsion_publ_flag
N002 C004 C006 C00K -179.6(3) . . . . ?
N002 C004 C006 C00U -1.9(5) . . . . ?
N002 C004 C007 N003 -1.4(4) . . . . ?
N002 C004 C007 C00J 177.7(3) . . . . ?
N002 C00O C00T C00U -0.7(6) . . . . ?
N003 C007 C00J C00L -178.9(3) . . . . ?
N003 C00D C00G C009 150.8(3) . . . . ?
N003 C00D C00P C00H -1.5(5) . . . . ?
C004 N002 C00O C00T -1.5(5) . . . . ?
C004 C006 C00K C00L 2.0(5) . . . . ?
C004 C006 C00U C00T -0.4(5) . . . . ?
C004 C007 C00J C00L 2.0(5) . . . . ?
C005 C00C C00M C00F 1.5(5) . . . . ?
C005 C00C C00M C00S -177.7(3) . . . . ?
C006 C004 C007 N003 179.6(3) . . . . ?
C006 C004 C007 C00J -1.4(5) . . . . ?
C006 C00K C00L C00J -1.4(6) . . . . ?
C007 N003 C00D C00G -11.4(4) . . . . ?
C007 N003 C00D C00P 169.9(3) . . . . ?
C007 N003 C00I O001 9.5(4) . . . . ?
C007 N003 C00I C008 -169.6(3) . . . . ?
C007 C004 C006 C00K -0.6(5) . . . . ?
C007 C004 C006 C00U 177.1(3) . . . . ?
C007 C00J C00L C00K -0.6(6) . . . . ?
C008 C00H C00P C00D 3.6(5) . . . . ?
C00A C00F C00M C00C -1.3(5) . . . . ?
C00A C00F C00M C00S 177.9(3) . . . . ?
C00B C00H C00P C00D -177.6(3) . . . . ?
C00C C005 C00E C009 175.3(3) . . . . ?
C00C C005 C00E C00A -2.0(5) . . . . ?
C00D N003 C007 C004 -76.3(4) . . . . ?
C00D N003 C007 C00J 104.7(4) . . . . ?
C00D N003 C00I O001 -179.1(3) . . . . ?
C00D N003 C00I C008 1.8(4) . . . . ?
C00E C005 C00C C00M 0.2(5) . . . . ?
C00E C009 C00G C00D 179.5(3) . . . . ?
C00E C00A C00F C00M -0.5(5) . . . . ?
C00F C00A C00E C005 2.2(5) . . . . ?
C00F C00A C00E C009 -175.2(3) . . . . ?
C00G C009 C00E C005 -1.3(5) . . . . ?
C00G C009 C00E C00A 175.9(3) . . . . ?
C00G C00D C00P C00H 180.0(3) . . . . ?
C00H C008 C00I O001 -178.6(3) . . . . ?
C00H C008 C00I N003 0.4(4) . . . . ?
C00H C008 C00Q C00N -1.1(5) . . . . ?
C00H C00B C00R C00N -0.4(6) . . . . ?
C00I N003 C007 C004 95.5(4) . . . . ?
C00I N003 C007 C00J -83.5(4) . . . . ?
C00I N003 C00D C00G 177.4(3) . . . . ?
C00I N003 C00D C00P -1.3(5) . . . . ?
C00I C008 C00H C00B 178.1(3) . . . . ?
C00I C008 C00H C00P -3.0(4) . . . . ?
C00I C008 C00Q C00N -179.2(3) . . . . ?
C00K C006 C00U C00T 177.2(3) . . . . ?
C00O N002 C004 C006 2.8(5) . . . . ?
C00O N002 C004 C007 -176.2(3) . . . . ?
C00O C00T C00U C006 1.6(5) . . . . ?
C00P C00D C00G C009 -30.6(5) . . . . ?
C00Q C008 C00H C00B 0.1(5) . . . . ?
C00Q C008 C00H C00P 179.0(3) . . . . ?
C00Q C008 C00I O001 -0.6(5) . . . . ?
C00Q C008 C00I N003 178.4(3) . . . . ?
C00Q C00N C00R C00B -0.7(6) . . . . ?
C00R C00B C00H C008 0.7(5) . . . . ?
C00R C00B C00H C00P -178.2(3) . . . . ?
C00R C00N C00Q C008 1.4(5) . . . . ?
C00U C006 C00K C00L -175.5(4) . . . . ?
